data_7706627
loop_
_publ_author_name
'Sun, Qiu'
'Daniliuc, Constantin G.'
'Kehr, Gerald'
'Erker, Gerhard'

_publ_section_title
;
 Reaction of carbon oxides with an ethylene-bridged PH/B Lewis pair.
;
_journal_issue 10
_journal_name_full 'Dalton transactions (Cambridge, England : 2003)'
_journal_page_first 3523
_journal_page_last 3528
_journal_paper_doi 10.1039/d1dt00459j
_journal_volume 50
_journal_year 2021
_chemical_formula_sum 'C45 H35 B2 F20 O P'
_chemical_formula_weight 1024.32
_space_group_crystal_system monoclinic
_space_group_IT_number 14
_space_group_name_Hall '-P 2ybc'
_space_group_name_H-M_alt 'P 1 21/c 1'
_atom_sites_solution_hydrogens mixed
_audit_creation_method 'APEX3 v2019.1-0'
_audit_update_record
;
2021-01-07 deposited with the CCDC.	2021-02-12 downloaded from the CCDC.
;
_cell_angle_alpha 90
_cell_angle_beta 105.1040(10)
_cell_angle_gamma 90
_cell_formula_units_Z 8
_cell_length_a 18.1083(4)
_cell_length_b 19.6312(4)
_cell_length_c 25.0061(5)
_cell_measurement_reflns_used 9973
_cell_measurement_temperature 100.(2)
_cell_measurement_theta_max 68.3040
_cell_measurement_theta_min 2.5273
_cell_volume 8582.3(3)
_computing_cell_refinement 'SAINT V8.40A (Bruker Nano, Inc., 2019)'
_computing_data_reduction 'SAINT V8.40A (Bruker Nano, Inc., 2019)'
_computing_molecular_graphics 'shelXle (C.B. Huebschle, rev 958)'
_computing_publication_material 'APEX3 v2019.1-0'
_computing_structure_refinement 'SHELXL-2018/3 (Sheldrick, 2018)'
_computing_structure_solution 'SHELXT 2014/5 (Sheldrick, 2014)'
_diffrn_ambient_temperature 100.(2)
_diffrn_detector_area_resol_mean 7.3910
_diffrn_measured_fraction_theta_full 0.997
_diffrn_measured_fraction_theta_max 0.997
_diffrn_measurement_device_type 'Bruker D8 Venture PHOTON III Diffractometer'
_diffrn_measurement_method 'phi / omega scans'
_diffrn_radiation_monochromator 'MX mirror'
_diffrn_radiation_type CuK\a
_diffrn_radiation_wavelength 1.54178
_diffrn_reflns_av_R_equivalents 0.1431
_diffrn_reflns_av_unetI/netI 0.0494
_diffrn_reflns_limit_h_max 21
_diffrn_reflns_limit_h_min -21
_diffrn_reflns_limit_k_max 21
_diffrn_reflns_limit_k_min -23
_diffrn_reflns_limit_l_max 30
_diffrn_reflns_limit_l_min -30
_diffrn_reflns_number 248626
_diffrn_reflns_theta_full 68.36
_diffrn_reflns_theta_max 68.36
_diffrn_reflns_theta_min 2.53
_diffrn_source 'Cu Ims'
_diffrn_source_type 'micro focus tube'
_exptl_absorpt_coefficient_mu 1.705
_exptl_absorpt_correction_T_max 0.93
_exptl_absorpt_correction_T_min 0.78
_exptl_absorpt_correction_type multi-scan
_exptl_absorpt_process_details
;
SADABS-2016/2 Bruker AXS area detector scaling and absorption correction.
Krause, L., Herbst-Irmer, R., Sheldrick G.M. & Stalke D.,
J. Appl. Cryst. 48 (2015) 3-10
;
_exptl_crystal_colour colourless
_exptl_crystal_density_diffrn 1.586
_exptl_crystal_density_method 'not measured'
_exptl_crystal_description plate
_exptl_crystal_F_000 4144
_exptl_crystal_size_max 0.143
_exptl_crystal_size_mid 0.109
_exptl_crystal_size_min 0.041
_refine_diff_density_max 0.580
_refine_diff_density_min -0.518
_refine_ls_extinction_coef 0.00125(8)
_refine_ls_extinction_method 'SHELXL-2018/3 (Sheldrick 2018)'
_refine_ls_goodness_of_fit_ref 1.020
_refine_ls_hydrogen_treatment mixed
_refine_ls_matrix_type full
_refine_ls_number_parameters 1270
_refine_ls_number_reflns 15697
_refine_ls_number_restraints 0
_refine_ls_restrained_S_all 1.020
_refine_ls_R_factor_all 0.0940
_refine_ls_R_factor_gt 0.0651
_refine_ls_shift/su_max 0.001
_refine_ls_shift/su_mean 0.000
_refine_ls_structure_factor_coef Fsqd
_refine_ls_weighting_details 'w=1/[\s^2^(Fo^2^)+(0.1322P)^2^+0.4625P] where P=(Fo^2^+2Fc^2^)/3'
_refine_ls_weighting_scheme calc
_refine_ls_wR_factor_gt 0.1667
_refine_ls_wR_factor_ref 0.1954
_reflns_number_gt 10869
_reflns_number_total 15697
_reflns_threshold_expression 'I > 2\s(I)'
_cod_data_source_file d1dt00459j2.cif
_cod_data_source_block erk9851
_cod_depositor_comments
;
The following automatic conversions were performed:

data item '_exptl_absorpt_correction_type' value 'Multi-Scan' was
changed to 'multi-scan' in accordance with the
/home/data/users/saulius/crontab/automatic-downloads/rss-feeds/RSC/lib/dictionaries/cif_core.dic
dictionary named 'cif_core.dic' version 2.4.2 last updated on
2011-04-26.

Automatic conversion script
Id: cif_fix_values 7556 2019-12-06 15:28:31Z antanas 

 Adding full bibliography for 7706623--7706629.cif.
;
_cod_database_code 7706627

loop_
_space_group_symop_operation_xyz
'x, y, z'
'-x, y+1/2, -z+1/2'
'-x, -y, -z'
'x, -y-1/2, z-1/2'

loop_
_atom_site_type_symbol
_atom_site_label
_atom_site_fract_x
_atom_site_fract_y
_atom_site_fract_z
_atom_site_U_iso_or_equiv
_atom_site_adp_type
_atom_site_calc_flag
_atom_site_refinement_flags_adp
_atom_site_refinement_flags_occupancy
_atom_site_refinement_flags_posn
_atom_site_occupancy
_atom_site_disorder_assembly
_atom_site_disorder_group
P P1A -0.03325(5) 0.69109(4) 0.77272(3) 0.0287(2) Uani d . . . 1 . .
H H1A -0.0027(19) 0.7475(18) 0.7642(14) 0.033(9) Uiso d . . . 1 . .
B B1A 0.0260(2) 0.62144(19) 0.89078(15) 0.0306(8) Uani d . . . 1 . .
B B2A 0.1356(2) 0.68556(18) 0.81005(15) 0.0294(7) Uani d . . . 1 . .
O O1A 0.05606(12) 0.60318(11) 0.84885(9) 0.0295(5) Uani d . . . 1 . .
C C1A -0.07981(19) 0.70403(17) 0.82830(14) 0.0341(7) Uani d . . . 1 . .
H H101 -0.090684 0.75324 0.830365 0.041 Uiso calc U . R 1 . .
H H102 -0.129547 0.679933 0.818372 0.041 Uiso calc U . R 1 . .
C C2A -0.03460(19) 0.67990(17) 0.88646(13) 0.0335(7) Uani d . . . 1 . .
H H201 -0.072135 0.664655 0.906499 0.04 Uiso calc U . R 1 . .
H H202 -0.007789 0.719974 0.906565 0.04 Uiso calc U . R 1 . .
C C3A 0.05414(18) 0.64038(15) 0.79829(13) 0.0283(6) Uani d . . . 1 . .
H H3A 0.055572 0.60594 0.769108 0.034 Uiso calc U . R 1 . .
C C11A -0.08468(18) 0.66590(16) 0.70319(13) 0.0299(7) Uani d . . . 1 . .
C C12A -0.09363(18) 0.71815(16) 0.66212(13) 0.0294(7) Uani d . . . 1 . .
C C13A -0.09163(19) 0.69825(17) 0.60890(14) 0.0340(7) Uani d . . . 1 . .
H H13A -0.095049 0.732597 0.581596 0.041 Uiso calc U . R 1 . .
C C14A -0.08492(19) 0.63103(17) 0.59377(14) 0.0331(7) Uani d . . . 1 . .
C C15A -0.08793(19) 0.58147(16) 0.63285(13) 0.0317(7) Uani d . . . 1 . .
H H15A -0.088376 0.535034 0.622093 0.038 Uiso calc U . R 1 . .
C C16A -0.09033(18) 0.59599(16) 0.68674(13) 0.0296(7) Uani d . . . 1 . .
C C17A -0.10998(19) 0.79492(16) 0.66905(13) 0.0320(7) Uani d . . . 1 . .
C C18A -0.1774(2) 0.81634(18) 0.61937(14) 0.0383(8) Uani d . . . 1 . .
H H18A -0.192837 0.863083 0.624944 0.057 Uiso calc U . R 1 . .
H H18B -0.22072 0.785522 0.616823 0.057 Uiso calc U . R 1 . .
H H18C -0.160987 0.813909 0.585024 0.057 Uiso calc U . R 1 . .
C C19A -0.1370(2) 0.81295(17) 0.72098(14) 0.0368(8) Uani d . . . 1 . .
H H19A -0.092607 0.816145 0.753153 0.055 Uiso calc U . R 1 . .
H H19B -0.171667 0.777409 0.727476 0.055 Uiso calc U . R 1 . .
H H19C -0.163885 0.856748 0.715283 0.055 Uiso calc U . R 1 . .
C C20A -0.0402(2) 0.83820(17) 0.66733(15) 0.0383(8) Uani d . . . 1 . .
H H20A -0.05199 0.886449 0.670934 0.058 Uiso calc U . R 1 . .
H H20B -0.027473 0.830834 0.632022 0.058 Uiso calc U . R 1 . .
H H20C 0.003323 0.825014 0.697927 0.058 Uiso calc U . R 1 . .
C C21A -0.0766(2) 0.60977(18) 0.53665(14) 0.0397(8) Uani d . . . 1 . .
C C22A -0.1408(2) 0.55988(19) 0.50954(14) 0.0428(9) Uani d . . . 1 . .
H H22A -0.135332 0.517957 0.531501 0.064 Uiso calc U . R 1 . .
H H22B -0.137602 0.549097 0.471949 0.064 Uiso calc U . R 1 . .
H H22C -0.190518 0.580783 0.50788 0.064 Uiso calc U . R 1 . .
C C23A -0.0798(3) 0.6716(2) 0.49817(16) 0.0541(11) Uani d . . . 1 . .
H H23A -0.072355 0.656365 0.462625 0.081 Uiso calc U . R 1 . .
H H23B -0.039356 0.703972 0.515399 0.081 Uiso calc U . R 1 . .
H H23C -0.129742 0.693919 0.492005 0.081 Uiso calc U . R 1 . .
C C24A 0.0009(2) 0.57419(19) 0.54416(16) 0.0437(9) Uani d . . . 1 . .
H H24A 0.001853 0.532318 0.565664 0.065 Uiso calc U . R 1 . .
H H24B 0.041951 0.604616 0.563833 0.065 Uiso calc U . R 1 . .
H H24C 0.008448 0.562903 0.507765 0.065 Uiso calc U . R 1 . .
C C25A -0.10664(19) 0.53485(16) 0.72071(14) 0.0322(7) Uani d . . . 1 . .
C C26A -0.18072(19) 0.50038(17) 0.68549(15) 0.0357(7) Uani d . . . 1 . .
H H26A -0.197316 0.465188 0.707617 0.054 Uiso calc U . R 1 . .
H H26B -0.170461 0.479536 0.652549 0.054 Uiso calc U . R 1 . .
H H26C -0.221073 0.534698 0.674117 0.054 Uiso calc U . R 1 . .
C C27A -0.1225(2) 0.55357(18) 0.77612(14) 0.0369(8) Uani d . . . 1 . .
H H27A -0.136358 0.512443 0.793483 0.055 Uiso calc U . R 1 . .
H H27B -0.164711 0.58634 0.76977 0.055 Uiso calc U . R 1 . .
H H27C -0.076537 0.573914 0.800561 0.055 Uiso calc U . R 1 . .
C C28A -0.0414(2) 0.48202(17) 0.73174(15) 0.0380(8) Uani d . . . 1 . .
H H28A 0.00468 0.501774 0.756498 0.057 Uiso calc U . R 1 . .
H H28B -0.030703 0.469215 0.69662 0.057 Uiso calc U . R 1 . .
H H28C -0.056672 0.441508 0.749104 0.057 Uiso calc U . R 1 . .
C C31A 0.05711(18) 0.57694(17) 0.94557(14) 0.0316(7) Uani d . . . 1 . .
C C32A 0.0441(2) 0.59389(18) 0.99672(14) 0.0349(7) Uani d . . . 1 . .
C C33A 0.0710(2) 0.55683(18) 1.04452(14) 0.0365(8) Uani d . . . 1 . .
C C34A 0.1149(2) 0.49970(18) 1.04340(14) 0.0368(8) Uani d . . . 1 . .
C C35A 0.1305(2) 0.48062(17) 0.99458(15) 0.0359(7) Uani d . . . 1 . .
C C36A 0.10219(19) 0.51879(17) 0.94737(14) 0.0328(7) Uani d . . . 1 . .
C C41A 0.13822(17) 0.73265(16) 0.86551(13) 0.0292(7) Uani d . . . 1 . .
C C42A 0.10648(18) 0.79772(16) 0.86486(13) 0.0313(7) Uani d . . . 1 . .
C C43A 0.10941(19) 0.83674(16) 0.91140(14) 0.0327(7) Uani d . . . 1 . .
C C44A 0.1439(2) 0.81190(18) 0.96295(14) 0.0360(8) Uani d . . . 1 . .
C C45A 0.17390(19) 0.74683(18) 0.96696(13) 0.0354(7) Uani d . . . 1 . .
C C46A 0.17043(18) 0.70953(17) 0.91916(13) 0.0302(7) Uani d . . . 1 . .
C C51A 0.20957(18) 0.63150(16) 0.82162(12) 0.0275(6) Uani d . . . 1 . .
C C52A 0.20914(18) 0.56147(16) 0.81328(13) 0.0299(7) Uani d . . . 1 . .
C C53A 0.27380(19) 0.52071(16) 0.82477(14) 0.0327(7) Uani d . . . 1 . .
C C54A 0.34530(18) 0.54949(17) 0.84407(13) 0.0322(7) Uani d . . . 1 . .
C C55A 0.35001(18) 0.61890(17) 0.85148(13) 0.0312(7) Uani d . . . 1 . .
C C56A 0.28366(19) 0.65720(16) 0.84129(13) 0.0298(7) Uani d . . . 1 . .
C C61A 0.14329(17) 0.73075(16) 0.75576(13) 0.0290(7) Uani d . . . 1 . .
C C62A 0.11975(18) 0.70485(16) 0.70190(13) 0.0295(7) Uani d . . . 1 . .
C C63A 0.12847(19) 0.73692(17) 0.65477(13) 0.0331(7) Uani d . . . 1 . .
C C64A 0.16403(19) 0.79930(17) 0.65938(14) 0.0328(7) Uani d . . . 1 . .
C C65A 0.18978(19) 0.82740(16) 0.71117(14) 0.0325(7) Uani d . . . 1 . .
C C66A 0.17957(18) 0.79360(16) 0.75720(13) 0.0296(7) Uani d . . . 1 . .
F F32A 0.00188(13) 0.64964(10) 1.00101(8) 0.0434(5) Uani d . . . 1 . .
F F33A 0.05387(12) 0.57475(11) 1.09167(8) 0.0440(5) Uani d . . . 1 . .
F F34A 0.14069(13) 0.46278(11) 1.08957(8) 0.0468(5) Uani d . . . 1 . .
F F35A 0.17293(13) 0.42487(11) 0.99365(9) 0.0476(5) Uani d . . . 1 . .
F F36A 0.11987(12) 0.49586(10) 0.90144(8) 0.0413(5) Uani d . . . 1 . .
F F42A 0.06894(10) 0.82722(9) 0.81599(7) 0.0331(4) Uani d . . . 1 . .
F F43A 0.07933(11) 0.90005(10) 0.90616(8) 0.0396(5) Uani d . . . 1 . .
F F44A 0.14852(13) 0.84905(11) 1.00845(8) 0.0462(5) Uani d . . . 1 . .
F F45A 0.20652(12) 0.71999(11) 1.01692(8) 0.0437(5) Uani d . . . 1 . .
F F46A 0.20255(11) 0.64713(9) 0.92771(7) 0.0335(4) Uani d . . . 1 . .
F F52A 0.14304(10) 0.52688(9) 0.79210(8) 0.0343(4) Uani d . . . 1 . .
F F53A 0.26764(11) 0.45298(10) 0.81656(8) 0.0384(5) Uani d . . . 1 . .
F F54A 0.40862(11) 0.51138(10) 0.85531(9) 0.0415(5) Uani d . . . 1 . .
F F55A 0.41899(10) 0.64933(10) 0.86947(8) 0.0364(4) Uani d . . . 1 . .
F F56A 0.29332(10) 0.72444(9) 0.85269(8) 0.0346(4) Uani d . . . 1 . .
F F62A 0.08498(11) 0.64291(9) 0.69336(8) 0.0345(4) Uani d . . . 1 . .
F F63A 0.10328(12) 0.70834(11) 0.60472(8) 0.0430(5) Uani d . . . 1 . .
F F64A 0.17537(12) 0.83125(10) 0.61479(8) 0.0422(5) Uani d . . . 1 . .
F F65A 0.22590(12) 0.88815(10) 0.71682(8) 0.0402(5) Uani d . . . 1 . .
F F66A 0.20959(11) 0.82649(9) 0.80584(7) 0.0339(4) Uani d . . . 1 . .
O O1B 0.44135(12) 0.41498(11) 0.64557(9) 0.0301(5) Uani d . . . 1 . .
P P1B 0.53405(4) 0.33037(4) 0.72214(3) 0.02817(19) Uani d . . . 1 . .
H H1B 0.5056(18) 0.2739(16) 0.7285(13) 0.025(8) Uiso d . . . 1 . .
B B1B 0.4684(2) 0.3938(2) 0.60322(16) 0.0335(8) Uani d . . . 1 . .
B B2B 0.3639(2) 0.33698(18) 0.69056(15) 0.0284(7) Uani d . . . 1 . .
C C1B 0.58110(19) 0.32257(18) 0.66645(14) 0.0354(7) Uani d . . . 1 . .
H H111 0.623374 0.356045 0.672679 0.043 Uiso calc U . R 1 . .
H H112 0.603864 0.276525 0.667972 0.043 Uiso calc U . R 1 . .
C C2B 0.52770(19) 0.33397(18) 0.60809(13) 0.0343(7) Uani d . . . 1 . .
H H211 0.499145 0.291279 0.595935 0.041 Uiso calc U . R 1 . .
H H212 0.559595 0.343151 0.582208 0.041 Uiso calc U . R 1 . .
C C3B 0.44605(18) 0.38080(16) 0.69768(13) 0.0292(7) Uani d . . . 1 . .
H H3B 0.447139 0.417066 0.725957 0.035 Uiso calc U . R 1 . .
C C11B 0.58725(18) 0.35214(16) 0.79181(13) 0.0290(7) Uani d . . . 1 . .
C C12B 0.59635(18) 0.42132(16) 0.81084(13) 0.0299(7) Uani d . . . 1 . .
C C13B 0.60279(19) 0.43309(17) 0.86652(13) 0.0334(7) Uani d . . . 1 . .
H H13B 0.605477 0.478928 0.879047 0.04 Uiso calc U . R 1 . .
C C14B 0.60554(19) 0.38126(17) 0.90515(13) 0.0320(7) Uani d . . . 1 . .
C C15B 0.60678(19) 0.31525(16) 0.88652(13) 0.0324(7) Uani d . . . 1 . .
H H15B 0.612871 0.279546 0.912955 0.039 Uiso calc U . R 1 . .
C C16B 0.59969(18) 0.29757(16) 0.83160(13) 0.0293(7) Uani d . . . 1 . .
C C17B 0.60500(19) 0.48661(17) 0.77819(14) 0.0338(7) Uani d . . . 1 . .
C C18B 0.67953(19) 0.52307(18) 0.80946(15) 0.0377(8) Uani d . . . 1 . .
H H18D 0.7222 0.490726 0.816384 0.057 Uiso calc U . R 1 . .
H H18E 0.673692 0.540571 0.844837 0.057 Uiso calc U . R 1 . .
H H18F 0.689887 0.560982 0.786977 0.057 Uiso calc U . R 1 . .
C C19B 0.5376(2) 0.53577(17) 0.77559(16) 0.0406(8) Uani d . . . 1 . .
H H19D 0.547881 0.579456 0.759985 0.061 Uiso calc U . R 1 . .
H H19E 0.531604 0.543006 0.813016 0.061 Uiso calc U . R 1 . .
H H19F 0.490498 0.516056 0.752135 0.061 Uiso calc U . R 1 . .
C C20B 0.6128(2) 0.47482(18) 0.71941(14) 0.0386(8) Uani d . . . 1 . .
H H20D 0.622595 0.518366 0.70335 0.058 Uiso calc U . R 1 . .
H H20E 0.565444 0.454893 0.696584 0.058 Uiso calc U . R 1 . .
H H20F 0.655535 0.443637 0.720679 0.058 Uiso calc U . R 1 . .
C C21B 0.6130(2) 0.39942(19) 0.96553(14) 0.0388(8) Uani d . . . 1 . .
C C22B 0.6149(2) 0.33569(19) 1.00150(14) 0.0429(8) Uani d . . . 1 . .
H H22D 0.567567 0.309693 0.987658 0.064 Uiso calc U . R 1 . .
H H22E 0.61957 0.349406 1.039919 0.064 Uiso calc U . R 1 . .
H H22F 0.658785 0.307312 0.999864 0.064 Uiso calc U . R 1 . .
C C23B 0.6878(2) 0.4400(2) 0.98710(16) 0.0460(9) Uani d . . . 1 . .
H H23D 0.730791 0.413636 0.980935 0.069 Uiso calc U . R 1 . .
H H23E 0.696097 0.448718 1.026817 0.069 Uiso calc U . R 1 . .
H H23F 0.684026 0.483441 0.967256 0.069 Uiso calc U . R 1 . .
C C24B 0.5464(2) 0.4447(2) 0.97025(17) 0.0516(10) Uani d . . . 1 . .
H H24D 0.546178 0.486392 0.948637 0.077 Uiso calc U . R 1 . .
H H24E 0.55217 0.456587 1.009187 0.077 Uiso calc U . R 1 . .
H H24F 0.498128 0.420215 0.955945 0.077 Uiso calc U . R 1 . .
C C25B 0.61052(18) 0.22033(16) 0.82177(13) 0.0298(7) Uani d . . . 1 . .
C C26B 0.67672(19) 0.19225(17) 0.86968(14) 0.0331(7) Uani d . . . 1 . .
H H26D 0.661133 0.193091 0.904372 0.05 Uiso calc U . R 1 . .
H H26E 0.722294 0.220684 0.87351 0.05 Uiso calc U . R 1 . .
H H26F 0.688383 0.14533 0.861277 0.05 Uiso calc U . R 1 . .
C C27B 0.5379(2) 0.18067(17) 0.82332(15) 0.0371(8) Uani d . . . 1 . .
H H27D 0.525664 0.189111 0.858666 0.056 Uiso calc U . R 1 . .
H H27E 0.546578 0.131845 0.819475 0.056 Uiso calc U . R 1 . .
H H27F 0.495241 0.195772 0.792792 0.056 Uiso calc U . R 1 . .
C C28B 0.6347(2) 0.20227(17) 0.76860(14) 0.0348(7) Uani d . . . 1 . .
H H28D 0.657278 0.156581 0.772303 0.052 Uiso calc U . R 1 . .
H H28E 0.672433 0.235482 0.763053 0.052 Uiso calc U . R 1 . .
H H28F 0.589744 0.203295 0.736724 0.052 Uiso calc U . R 1 . .
C C31B 0.43497(19) 0.43609(18) 0.54734(14) 0.0344(7) Uani d . . . 1 . .
C C32B 0.4440(2) 0.41478(19) 0.49618(15) 0.0389(8) Uani d . . . 1 . .
C C33B 0.4150(2) 0.4496(2) 0.44698(14) 0.0423(9) Uani d . . . 1 . .
C C34B 0.3742(2) 0.5082(2) 0.44777(15) 0.0436(9) Uani d . . . 1 . .
C C35B 0.3626(2) 0.5316(2) 0.49689(16) 0.0459(9) Uani d . . . 1 . .
C C36B 0.3928(2) 0.49556(19) 0.54526(15) 0.0409(8) Uani d . . . 1 . .
C C41B 0.35603(18) 0.28805(16) 0.63507(13) 0.0298(7) Uani d . . . 1 . .
C C42B 0.32014(18) 0.31113(16) 0.58169(13) 0.0310(7) Uani d . . . 1 . .
C C43B 0.3135(2) 0.27397(19) 0.53367(14) 0.0369(8) Uani d . . . 1 . .
C C44B 0.3435(2) 0.20929(19) 0.53654(15) 0.0396(8) Uani d . . . 1 . .
C C45B 0.38064(19) 0.18344(16) 0.58800(14) 0.0333(7) Uani d . . . 1 . .
C C46B 0.38621(18) 0.22304(17) 0.63474(14) 0.0326(7) Uani d . . . 1 . .
C C51B 0.29088(18) 0.39088(16) 0.68141(13) 0.0297(7) Uani d . . . 1 . .
C C52B 0.29215(18) 0.46035(16) 0.69053(13) 0.0293(7) Uani d . . . 1 . .
C C53B 0.22743(19) 0.50113(16) 0.68367(14) 0.0314(7) Uani d . . . 1 . .
C C54B 0.15567(18) 0.47193(17) 0.66792(14) 0.0318(7) Uani d . . . 1 . .
C C55B 0.15076(18) 0.40295(17) 0.65822(13) 0.0309(7) Uani d . . . 1 . .
C C56B 0.21678(18) 0.36510(16) 0.66484(13) 0.0298(7) Uani d . . . 1 . .
C C61B 0.36223(17) 0.29516(16) 0.74792(13) 0.0293(7) Uani d . . . 1 . .
C C62B 0.38945(19) 0.32514(17) 0.79976(14) 0.0317(7) Uani d . . . 1 . .
C C63B 0.38700(19) 0.29622(18) 0.84972(14) 0.0355(7) Uani d . . . 1 . .
C C64B 0.3535(2) 0.23333(18) 0.84960(14) 0.0367(8) Uani d . . . 1 . .
C C65B 0.32312(19) 0.20149(17) 0.79960(14) 0.0346(7) Uani d . . . 1 . .
C C66B 0.32748(18) 0.23225(17) 0.75091(13) 0.0323(7) Uani d . . . 1 . .
F F32B 0.48269(14) 0.35713(11) 0.49223(8) 0.0494(5) Uani d . . . 1 . .
F F33B 0.42821(15) 0.42770(13) 0.39974(9) 0.0577(6) Uani d . . . 1 . .
F F34B 0.34657(14) 0.54383(12) 0.40091(9) 0.0550(6) Uani d . . . 1 . .
F F35B 0.32303(16) 0.58929(13) 0.49751(10) 0.0655(7) Uani d . . . 1 . .
F F36B 0.38006(15) 0.52265(12) 0.59144(9) 0.0565(6) Uani d . . . 1 . .
F F42B 0.28861(10) 0.37375(10) 0.57389(7) 0.0343(4) Uani d . . . 1 . .
F F43B 0.27734(12) 0.30069(11) 0.48434(8) 0.0455(5) Uani d . . . 1 . .
F F44B 0.33698(13) 0.17151(12) 0.49105(9) 0.0507(6) Uani d . . . 1 . .
F F45B 0.41034(12) 0.12038(10) 0.59212(9) 0.0430(5) Uani d . . . 1 . .
F F46B 0.42620(11) 0.19342(9) 0.68302(8) 0.0343(4) Uani d . . . 1 . .
F F52B 0.35886(10) 0.49553(9) 0.70744(8) 0.0356(4) Uani d . . . 1 . .
F F53B 0.23406(11) 0.56848(9) 0.69324(8) 0.0373(4) Uani d . . . 1 . .
F F54B 0.09269(10) 0.50944(10) 0.66258(8) 0.0381(5) Uani d . . . 1 . .
F F55B 0.08123(10) 0.37320(10) 0.64236(8) 0.0371(4) Uani d . . . 1 . .
F F56B 0.20624(10) 0.29771(9) 0.65320(8) 0.0360(4) Uani d . . . 1 . .
F F62B 0.42130(11) 0.38797(10) 0.80363(8) 0.0360(4) Uani d . . . 1 . .
F F63B 0.41557(13) 0.32883(11) 0.89755(8) 0.0459(5) Uani d . . . 1 . .
F F64B 0.35010(13) 0.20389(11) 0.89716(8) 0.0470(5) Uani d . . . 1 . .
F F65B 0.28900(12) 0.14029(10) 0.79876(9) 0.0438(5) Uani d . . . 1 . .
F F66B 0.29283(11) 0.19695(9) 0.70432(8) 0.0359(4) Uani d . . . 1 . .

loop_
_atom_site_aniso_label
_atom_site_aniso_U_11
_atom_site_aniso_U_22
_atom_site_aniso_U_33
_atom_site_aniso_U_12
_atom_site_aniso_U_13
_atom_site_aniso_U_23
P1A 0.0283(4) 0.0253(4) 0.0334(4) 0.0010(3) 0.0096(3) -0.0012(3)
B1A 0.0327(19) 0.0272(18) 0.0338(19) -0.0032(14) 0.0120(15) -0.0001(14)
B2A 0.0284(18) 0.0263(18) 0.0337(19) 0.0024(14) 0.0085(15) -0.0006(14)
O1A 0.0293(11) 0.0294(11) 0.0311(11) -0.0013(9) 0.0101(9) 0.0028(9)
C1A 0.0344(18) 0.0316(17) 0.0383(18) 0.0054(13) 0.0131(14) 0.0003(13)
C2A 0.0335(18) 0.0357(18) 0.0334(17) 0.0023(14) 0.0126(14) 0.0010(13)
C3A 0.0325(17) 0.0247(16) 0.0292(16) -0.0007(12) 0.0105(13) 0.0007(12)
C11A 0.0270(16) 0.0313(17) 0.0329(17) 0.0007(12) 0.0106(13) -0.0011(13)
C12A 0.0279(16) 0.0248(16) 0.0356(17) -0.0013(12) 0.0083(13) -0.0006(12)
C13A 0.0373(18) 0.0294(17) 0.0354(17) -0.0021(13) 0.0099(14) 0.0012(13)
C14A 0.0335(17) 0.0320(17) 0.0339(17) 0.0006(13) 0.0090(13) -0.0007(13)
C15A 0.0359(18) 0.0252(16) 0.0335(17) -0.0017(12) 0.0083(13) -0.0043(12)
C16A 0.0279(16) 0.0266(16) 0.0343(17) 0.0007(12) 0.0081(13) 0.0018(12)
C17A 0.0339(17) 0.0264(16) 0.0341(17) 0.0009(13) 0.0059(13) 0.0001(13)
C18A 0.041(2) 0.0331(18) 0.0385(19) 0.0069(14) 0.0069(15) 0.0019(14)
C19A 0.0398(19) 0.0295(18) 0.0410(19) 0.0085(14) 0.0108(15) -0.0018(14)
C20A 0.0401(19) 0.0285(18) 0.046(2) -0.0011(14) 0.0103(15) 0.0014(14)
C21A 0.052(2) 0.0328(19) 0.0343(18) -0.0005(15) 0.0107(16) -0.0033(14)
C22A 0.050(2) 0.042(2) 0.0326(18) 0.0020(16) 0.0035(16) -0.0035(15)
C23A 0.088(3) 0.041(2) 0.037(2) 0.002(2) 0.023(2) 0.0033(16)
C24A 0.051(2) 0.037(2) 0.046(2) -0.0015(16) 0.0183(17) -0.0095(15)
C25A 0.0301(17) 0.0279(17) 0.0392(18) -0.0027(13) 0.0101(14) 0.0010(13)
C26A 0.0326(18) 0.0298(18) 0.0445(19) -0.0037(13) 0.0093(15) -0.0008(14)
C27A 0.0385(19) 0.0340(18) 0.0386(19) -0.0022(14) 0.0110(15) 0.0023(14)
C28A 0.0383(19) 0.0280(17) 0.047(2) 0.0041(14) 0.0103(16) 0.0057(14)
C31A 0.0290(16) 0.0321(17) 0.0346(17) -0.0027(13) 0.0100(13) -0.0005(13)
C32A 0.0355(18) 0.0350(18) 0.0382(18) 0.0002(14) 0.0166(14) -0.0006(14)
C33A 0.0409(19) 0.0393(19) 0.0311(17) -0.0062(15) 0.0127(14) -0.0034(14)
C34A 0.0371(19) 0.0389(19) 0.0343(18) -0.0037(14) 0.0092(14) 0.0065(14)
C35A 0.0378(19) 0.0304(18) 0.0396(19) 0.0021(14) 0.0104(15) 0.0041(14)
C36A 0.0351(18) 0.0303(17) 0.0353(17) -0.0013(13) 0.0132(14) 0.0009(13)
C41A 0.0272(16) 0.0279(16) 0.0350(17) -0.0009(12) 0.0123(13) 0.0008(13)
C42A 0.0316(17) 0.0301(17) 0.0331(17) 0.0000(13) 0.0099(13) 0.0047(13)
C43A 0.0339(18) 0.0287(17) 0.0381(18) 0.0004(13) 0.0142(14) -0.0058(13)
C44A 0.0365(19) 0.0367(19) 0.0376(18) -0.0022(14) 0.0144(15) -0.0066(14)
C45A 0.0345(18) 0.043(2) 0.0291(17) 0.0003(14) 0.0082(14) -0.0004(14)
C46A 0.0265(16) 0.0324(17) 0.0333(17) -0.0014(12) 0.0105(13) -0.0003(13)
C51A 0.0284(16) 0.0288(16) 0.0274(15) -0.0003(12) 0.0110(12) -0.0004(12)
C52A 0.0285(16) 0.0305(17) 0.0315(16) -0.0009(12) 0.0089(13) 0.0003(12)
C53A 0.0337(18) 0.0270(17) 0.0379(18) 0.0040(13) 0.0103(14) 0.0014(13)
C54A 0.0286(17) 0.0348(18) 0.0344(17) 0.0041(13) 0.0103(13) 0.0012(13)
C55A 0.0289(16) 0.0344(18) 0.0308(16) -0.0026(13) 0.0087(13) 0.0002(13)
C56A 0.0338(17) 0.0283(17) 0.0299(16) -0.0001(13) 0.0133(13) 0.0002(12)
C61A 0.0255(15) 0.0245(16) 0.0376(17) 0.0011(12) 0.0091(13) -0.0003(12)
C62A 0.0285(16) 0.0287(16) 0.0322(16) 0.0008(12) 0.0094(13) -0.0011(12)
C63A 0.0332(17) 0.0350(18) 0.0325(17) 0.0040(14) 0.0110(13) -0.0018(13)
C64A 0.0356(18) 0.0321(17) 0.0347(17) 0.0055(13) 0.0164(14) 0.0058(13)
C65A 0.0313(17) 0.0252(16) 0.0418(18) -0.0018(12) 0.0112(14) 0.0001(13)
C66A 0.0295(16) 0.0292(16) 0.0306(16) 0.0011(12) 0.0087(13) -0.0011(12)
F32A 0.0556(13) 0.0402(12) 0.0387(11) 0.0104(9) 0.0201(9) 0.0000(8)
F33A 0.0529(13) 0.0494(13) 0.0335(11) -0.0025(10) 0.0180(9) -0.0013(9)
F34A 0.0539(13) 0.0488(13) 0.0357(11) 0.0005(10) 0.0081(9) 0.0105(9)
F35A 0.0575(14) 0.0397(12) 0.0463(12) 0.0145(10) 0.0147(10) 0.0075(9)
F36A 0.0533(13) 0.0380(11) 0.0371(11) 0.0103(9) 0.0196(9) 0.0023(8)
F42A 0.0337(10) 0.0293(10) 0.0352(10) 0.0033(7) 0.0069(8) 0.0004(7)
F43A 0.0419(11) 0.0314(10) 0.0469(12) 0.0034(8) 0.0139(9) -0.0063(8)
F44A 0.0565(13) 0.0475(13) 0.0367(11) 0.0031(10) 0.0158(10) -0.0110(9)
F45A 0.0521(13) 0.0500(13) 0.0288(10) 0.0060(10) 0.0101(9) 0.0015(9)
F46A 0.0351(10) 0.0325(10) 0.0333(10) 0.0041(8) 0.0097(8) 0.0031(7)
F52A 0.0284(10) 0.0295(10) 0.0438(11) -0.0006(7) 0.0074(8) -0.0032(8)
F53A 0.0367(10) 0.0290(10) 0.0491(12) 0.0024(8) 0.0103(9) -0.0030(8)
F54A 0.0307(10) 0.0398(11) 0.0524(12) 0.0094(8) 0.0079(9) -0.0016(9)
F55A 0.0257(9) 0.0406(11) 0.0427(11) -0.0034(8) 0.0088(8) -0.0011(8)
F56A 0.0315(10) 0.0277(10) 0.0454(11) -0.0029(7) 0.0116(8) -0.0005(8)
F62A 0.0389(11) 0.0289(10) 0.0377(10) -0.0049(8) 0.0138(8) -0.0040(7)
F63A 0.0533(13) 0.0466(12) 0.0307(10) -0.0051(10) 0.0141(9) -0.0055(9)
F64A 0.0531(13) 0.0410(11) 0.0383(11) 0.0023(9) 0.0220(9) 0.0081(9)
F65A 0.0469(12) 0.0294(10) 0.0487(12) -0.0058(8) 0.0205(9) 0.0022(8)
F66A 0.0379(10) 0.0303(10) 0.0332(10) -0.0058(8) 0.0087(8) -0.0041(7)
O1B 0.0305(12) 0.0315(12) 0.0294(11) -0.0015(9) 0.0099(9) 0.0032(9)
P1B 0.0271(4) 0.0275(4) 0.0306(4) 0.0011(3) 0.0089(3) -0.0001(3)
B1B 0.034(2) 0.034(2) 0.0330(19) -0.0033(15) 0.0085(15) 0.0018(15)
B2B 0.0276(18) 0.0261(18) 0.0315(18) 0.0002(13) 0.0079(14) 0.0026(14)
C1B 0.0329(18) 0.0382(19) 0.0377(18) 0.0069(14) 0.0137(14) 0.0018(14)
C2B 0.0346(18) 0.0382(19) 0.0326(17) -0.0001(14) 0.0133(14) 0.0001(13)
C3B 0.0329(17) 0.0292(16) 0.0275(16) 0.0008(13) 0.0115(13) 0.0026(12)
C11B 0.0261(16) 0.0277(16) 0.0339(17) 0.0018(12) 0.0089(13) 0.0008(12)
C12B 0.0269(16) 0.0278(16) 0.0342(17) 0.0020(12) 0.0066(13) 0.0011(12)
C13B 0.0341(18) 0.0298(17) 0.0352(17) 0.0007(13) 0.0074(14) -0.0039(13)
C14B 0.0340(17) 0.0312(17) 0.0307(17) 0.0042(13) 0.0082(13) -0.0020(13)
C15B 0.0380(18) 0.0279(17) 0.0316(17) 0.0049(13) 0.0098(14) 0.0022(13)
C16B 0.0272(16) 0.0258(16) 0.0365(17) 0.0003(12) 0.0110(13) 0.0002(12)
C17B 0.0324(17) 0.0301(17) 0.0384(18) -0.0012(13) 0.0082(14) 0.0021(13)
C18B 0.0347(19) 0.0337(18) 0.044(2) -0.0049(14) 0.0081(15) 0.0002(14)
C19B 0.0354(19) 0.0280(18) 0.053(2) 0.0012(14) 0.0023(16) 0.0033(15)
C20B 0.0386(19) 0.0362(19) 0.0384(19) -0.0074(14) 0.0056(15) 0.0026(14)
C21B 0.042(2) 0.039(2) 0.0347(18) 0.0056(15) 0.0090(15) -0.0041(14)
C22B 0.050(2) 0.048(2) 0.0323(18) 0.0007(17) 0.0131(16) 0.0002(15)
C23B 0.053(2) 0.040(2) 0.039(2) 0.0000(17) 0.0021(17) -0.0044(16)
C24B 0.054(2) 0.057(3) 0.044(2) 0.0135(19) 0.0149(18) -0.0102(18)
C25B 0.0325(17) 0.0271(16) 0.0295(16) 0.0013(12) 0.0072(13) -0.0004(12)
C26B 0.0316(17) 0.0311(17) 0.0358(18) 0.0066(13) 0.0071(14) 0.0016(13)
C27B 0.0372(19) 0.0321(18) 0.0420(19) -0.0011(14) 0.0102(15) -0.0006(14)
C28B 0.0373(18) 0.0312(17) 0.0374(18) 0.0076(14) 0.0124(14) -0.0005(13)
C31B 0.0313(17) 0.0396(19) 0.0337(17) -0.0030(14) 0.0110(14) 0.0025(14)
C32B 0.0393(19) 0.041(2) 0.0353(18) -0.0056(15) 0.0077(15) 0.0031(14)
C33B 0.048(2) 0.048(2) 0.0307(18) -0.0115(17) 0.0097(16) 0.0034(15)
C34B 0.043(2) 0.051(2) 0.0337(19) -0.0073(17) 0.0044(15) 0.0138(16)
C35B 0.045(2) 0.046(2) 0.046(2) 0.0053(17) 0.0112(17) 0.0127(17)
C36B 0.043(2) 0.041(2) 0.041(2) 0.0035(15) 0.0148(16) 0.0077(15)
C41B 0.0274(16) 0.0286(16) 0.0353(17) -0.0023(12) 0.0114(13) -0.0010(13)
C42B 0.0312(17) 0.0300(17) 0.0343(17) -0.0007(13) 0.0130(13) 0.0003(13)
C43B 0.0352(18) 0.042(2) 0.0331(18) 0.0006(14) 0.0080(14) 0.0023(14)
C44B 0.042(2) 0.041(2) 0.0394(19) -0.0050(15) 0.0159(15) -0.0133(15)
C45B 0.0328(18) 0.0271(17) 0.0405(19) 0.0007(13) 0.0104(14) -0.0045(13)
C46B 0.0289(16) 0.0338(18) 0.0348(17) -0.0010(13) 0.0081(13) 0.0020(13)
C51B 0.0297(16) 0.0304(17) 0.0303(16) 0.0009(13) 0.0100(13) 0.0029(12)
C52B 0.0257(16) 0.0309(17) 0.0307(16) -0.0036(12) 0.0063(12) -0.0028(12)
C53B 0.0340(18) 0.0259(16) 0.0355(17) -0.0024(13) 0.0113(14) -0.0010(12)
C54B 0.0275(16) 0.0330(18) 0.0355(17) 0.0056(13) 0.0093(13) 0.0046(13)
C55B 0.0253(16) 0.0347(18) 0.0335(17) -0.0026(13) 0.0090(13) 0.0018(13)
C56B 0.0301(17) 0.0226(16) 0.0367(17) -0.0005(12) 0.0089(13) 0.0017(12)
C61B 0.0243(15) 0.0289(16) 0.0352(17) 0.0016(12) 0.0088(13) 0.0008(13)
C62B 0.0309(17) 0.0305(17) 0.0362(17) 0.0021(13) 0.0133(14) 0.0024(13)
C63B 0.0351(18) 0.0407(19) 0.0324(17) 0.0023(14) 0.0117(14) -0.0008(14)
C64B 0.0405(19) 0.0408(19) 0.0330(17) 0.0042(15) 0.0171(14) 0.0068(14)
C65B 0.0347(18) 0.0302(17) 0.0421(19) -0.0009(13) 0.0158(15) 0.0041(14)
C66B 0.0294(16) 0.0324(17) 0.0356(17) 0.0026(13) 0.0097(13) 0.0001(13)
F32B 0.0673(15) 0.0481(13) 0.0331(11) 0.0073(11) 0.0137(10) -0.0004(9)
F33B 0.0822(17) 0.0584(15) 0.0335(12) -0.0041(12) 0.0167(11) 0.0030(10)
F34B 0.0618(15) 0.0571(14) 0.0407(12) -0.0067(11) 0.0035(10) 0.0191(10)
F35B 0.0762(17) 0.0636(16) 0.0582(15) 0.0282(13) 0.0203(13) 0.0217(12)
F36B 0.0744(16) 0.0564(14) 0.0433(13) 0.0300(12) 0.0234(11) 0.0103(10)
F42B 0.0343(10) 0.0344(10) 0.0336(10) 0.0029(8) 0.0077(8) 0.0026(8)
F43B 0.0502(12) 0.0537(13) 0.0303(10) 0.0050(10) 0.0063(9) -0.0010(9)
F44B 0.0621(14) 0.0514(13) 0.0384(11) 0.0025(11) 0.0127(10) -0.0138(10)
F45B 0.0463(12) 0.0336(11) 0.0500(12) 0.0026(9) 0.0144(9) -0.0062(9)
F46B 0.0365(10) 0.0272(10) 0.0379(10) 0.0030(7) 0.0071(8) 0.0014(7)
F52B 0.0264(10) 0.0292(10) 0.0499(11) -0.0017(7) 0.0076(8) -0.0032(8)
F53B 0.0345(10) 0.0265(10) 0.0503(12) 0.0013(8) 0.0100(9) -0.0030(8)
F54B 0.0292(10) 0.0356(11) 0.0494(12) 0.0054(8) 0.0101(8) 0.0014(8)
F55B 0.0274(9) 0.0365(11) 0.0482(11) -0.0030(8) 0.0111(8) 0.0003(8)
F56B 0.0300(10) 0.0268(10) 0.0516(12) -0.0026(7) 0.0116(8) -0.0013(8)
F62B 0.0402(11) 0.0338(10) 0.0362(10) -0.0061(8) 0.0137(8) -0.0040(8)
F63B 0.0522(13) 0.0539(13) 0.0339(11) -0.0043(10) 0.0151(9) -0.0056(9)
F64B 0.0569(13) 0.0483(13) 0.0416(12) 0.0041(10) 0.0233(10) 0.0121(9)
F65B 0.0463(12) 0.0352(11) 0.0525(13) -0.0053(9) 0.0176(10) 0.0084(9)
F66B 0.0363(10) 0.0298(10) 0.0404(11) -0.0050(8) 0.0078(8) 0.0004(8)

loop_
_atom_type_symbol
_atom_type_description
_atom_type_scat_dispersion_real
_atom_type_scat_dispersion_imag
_atom_type_scat_source
C C 0.0181 0.0091 'International Tables Vol C Tables 4.2.6.8 and 6.1.1.4'
H H 0.0000 0.0000 'International Tables Vol C Tables 4.2.6.8 and 6.1.1.4'
B B 0.0090 0.0039 'International Tables Vol C Tables 4.2.6.8 and 6.1.1.4'
F F 0.0727 0.0534 'International Tables Vol C Tables 4.2.6.8 and 6.1.1.4'
O O 0.0492 0.0322 'International Tables Vol C Tables 4.2.6.8 and 6.1.1.4'
P P 0.2955 0.4335 'International Tables Vol C Tables 4.2.6.8 and 6.1.1.4'

loop_
_geom_angle_atom_site_label_1
_geom_angle_atom_site_label_2
_geom_angle_atom_site_label_3
_geom_angle_site_symmetry_1
_geom_angle_site_symmetry_3
_geom_angle
_geom_angle_publ_flag
C11A P1A C1A . . 123.04(15) ?
C11A P1A C3A . . 111.49(14) ?
C1A P1A C3A . . 109.75(15) ?
C11A P1A H1A . . 102.3(15) ?
C1A P1A H1A . . 108.2(15) ?
C3A P1A H1A . . 99.0(15) ?
O1A B1A C2A . . 123.8(3) ?
O1A B1A C31A . . 113.4(3) ?
C2A B1A C31A . . 122.8(3) ?
C41A B2A C61A . . 113.4(3) ?
C41A B2A C51A . . 111.2(3) ?
C61A B2A C51A . . 104.3(2) ?
C41A B2A C3A . . 105.8(3) ?
C61A B2A C3A . . 113.3(3) ?
C51A B2A C3A . . 108.8(2) ?
B1A O1A C3A . . 128.3(3) ?
C2A C1A P1A . . 116.0(2) ?
C2A C1A H101 . . 108.3 ?
P1A C1A H101 . . 108.3 ?
C2A C1A H102 . . 108.3 ?
P1A C1A H102 . . 108.3 ?
H101 C1A H102 . . 107.4 ?
C1A C2A B1A . . 118.5(3) ?
C1A C2A H201 . . 107.7 ?
B1A C2A H201 . . 107.7 ?
C1A C2A H202 . . 107.7 ?
B1A C2A H202 . . 107.7 ?
H201 C2A H202 . . 107.1 ?
O1A C3A B2A . . 107.0(2) ?
O1A C3A P1A . . 113.5(2) ?
B2A C3A P1A . . 114.3(2) ?
O1A C3A H3A . . 107.2 ?
B2A C3A H3A . . 107.2 ?
P1A C3A H3A . . 107.2 ?
C16A C11A C12A . . 119.7(3) ?
C16A C11A P1A . . 121.2(2) ?
C12A C11A P1A . . 115.2(2) ?
C13A C12A C11A . . 117.2(3) ?
C13A C12A C17A . . 115.5(3) ?
C11A C12A C17A . . 127.2(3) ?
C14A C13A C12A . . 123.5(3) ?
C14A C13A H13A . . 118.2 ?
C12A C13A H13A . . 118.2 ?
C13A C14A C15A . . 116.9(3) ?
C13A C14A C21A . . 123.4(3) ?
C15A C14A C21A . . 119.7(3) ?
C16A C15A C14A . . 123.7(3) ?
C16A C15A H15A . . 118.1 ?
C14A C15A H15A . . 118.1 ?
C15A C16A C11A . . 117.3(3) ?
C15A C16A C25A . . 115.7(3) ?
C11A C16A C25A . . 126.8(3) ?
C20A C17A C19A . . 109.9(3) ?
C20A C17A C12A . . 110.6(3) ?
C19A C17A C12A . . 115.3(3) ?
C20A C17A C18A . . 108.0(3) ?
C19A C17A C18A . . 104.8(3) ?
C12A C17A C18A . . 107.8(3) ?
C17A C18A H18A . . 109.5 ?
C17A C18A H18B . . 109.5 ?
H18A C18A H18B . . 109.5 ?
C17A C18A H18C . . 109.5 ?
H18A C18A H18C . . 109.5 ?
H18B C18A H18C . . 109.5 ?
C17A C19A H19A . . 109.5 ?
C17A C19A H19B . . 109.5 ?
H19A C19A H19B . . 109.5 ?
C17A C19A H19C . . 109.5 ?
H19A C19A H19C . . 109.5 ?
H19B C19A H19C . . 109.5 ?
C17A C20A H20A . . 109.5 ?
C17A C20A H20B . . 109.5 ?
H20A C20A H20B . . 109.5 ?
C17A C20A H20C . . 109.5 ?
H20A C20A H20C . . 109.5 ?
H20B C20A H20C . . 109.5 ?
C14A C21A C24A . . 108.6(3) ?
C14A C21A C22A . . 109.7(3) ?
C24A C21A C22A . . 109.1(3) ?
C14A C21A C23A . . 111.7(3) ?
C24A C21A C23A . . 108.7(3) ?
C22A C21A C23A . . 109.0(3) ?
C21A C22A H22A . . 109.5 ?
C21A C22A H22B . . 109.5 ?
H22A C22A H22B . . 109.5 ?
C21A C22A H22C . . 109.5 ?
H22A C22A H22C . . 109.5 ?
H22B C22A H22C . . 109.5 ?
C21A C23A H23A . . 109.5 ?
C21A C23A H23B . . 109.5 ?
H23A C23A H23B . . 109.5 ?
C21A C23A H23C . . 109.5 ?
H23A C23A H23C . . 109.5 ?
H23B C23A H23C . . 109.5 ?
C21A C24A H24A . . 109.5 ?
C21A C24A H24B . . 109.5 ?
H24A C24A H24B . . 109.5 ?
C21A C24A H24C . . 109.5 ?
H24A C24A H24C . . 109.5 ?
H24B C24A H24C . . 109.5 ?
C27A C25A C28A . . 108.4(3) ?
C27A C25A C16A . . 114.8(3) ?
C28A C25A C16A . . 112.0(3) ?
C27A C25A C26A . . 106.2(3) ?
C28A C25A C26A . . 108.4(3) ?
C16A C25A C26A . . 106.7(3) ?
C25A C26A H26A . . 109.5 ?
C25A C26A H26B . . 109.5 ?
H26A C26A H26B . . 109.5 ?
C25A C26A H26C . . 109.5 ?
H26A C26A H26C . . 109.5 ?
H26B C26A H26C . . 109.5 ?
C25A C27A H27A . . 109.5 ?
C25A C27A H27B . . 109.5 ?
H27A C27A H27B . . 109.5 ?
C25A C27A H27C . . 109.5 ?
H27A C27A H27C . . 109.5 ?
H27B C27A H27C . . 109.5 ?
C25A C28A H28A . . 109.5 ?
C25A C28A H28B . . 109.5 ?
H28A C28A H28B . . 109.5 ?
C25A C28A H28C . . 109.5 ?
H28A C28A H28C . . 109.5 ?
H28B C28A H28C . . 109.5 ?
C36A C31A C32A . . 113.6(3) ?
C36A C31A B1A . . 123.1(3) ?
C32A C31A B1A . . 123.2(3) ?
F32A C32A C33A . . 116.0(3) ?
F32A C32A C31A . . 119.8(3) ?
C33A C32A C31A . . 124.2(3) ?
F33A C33A C32A . . 121.0(3) ?
F33A C33A C34A . . 119.8(3) ?
C32A C33A C34A . . 119.2(3) ?
F34A C34A C35A . . 120.8(3) ?
F34A C34A C33A . . 119.7(3) ?
C35A C34A C33A . . 119.5(3) ?
F35A C35A C34A . . 119.3(3) ?
F35A C35A C36A . . 121.0(3) ?
C34A C35A C36A . . 119.7(3) ?
F36A C36A C35A . . 115.5(3) ?
F36A C36A C31A . . 120.8(3) ?
C35A C36A C31A . . 123.7(3) ?
C46A C41A C42A . . 112.1(3) ?
C46A C41A B2A . . 122.5(3) ?
C42A C41A B2A . . 125.3(3) ?
F42A C42A C43A . . 114.8(3) ?
F42A C42A C41A . . 120.4(3) ?
C43A C42A C41A . . 124.8(3) ?
F43A C43A C44A . . 119.6(3) ?
F43A C43A C42A . . 120.2(3) ?
C44A C43A C42A . . 120.2(3) ?
F44A C44A C43A . . 121.3(3) ?
F44A C44A C45A . . 120.5(3) ?
C43A C44A C45A . . 118.2(3) ?
F45A C45A C44A . . 120.0(3) ?
F45A C45A C46A . . 120.3(3) ?
C44A C45A C46A . . 119.7(3) ?
F46A C46A C45A . . 114.9(3) ?
F46A C46A C41A . . 120.3(3) ?
C45A C46A C41A . . 124.8(3) ?
C52A C51A C56A . . 112.2(3) ?
C52A C51A B2A . . 128.9(3) ?
C56A C51A B2A . . 118.9(3) ?
F52A C52A C53A . . 113.8(3) ?
F52A C52A C51A . . 121.5(3) ?
C53A C52A C51A . . 124.7(3) ?
F53A C53A C54A . . 119.4(3) ?
F53A C53A C52A . . 120.5(3) ?
C54A C53A C52A . . 120.1(3) ?
F54A C54A C55A . . 120.5(3) ?
F54A C54A C53A . . 121.3(3) ?
C55A C54A C53A . . 118.2(3) ?
F55A C55A C54A . . 120.2(3) ?
F55A C55A C56A . . 120.3(3) ?
C54A C55A C56A . . 119.6(3) ?
F56A C56A C55A . . 115.7(3) ?
F56A C56A C51A . . 119.1(3) ?
C55A C56A C51A . . 125.2(3) ?
C66A C61A C62A . . 111.7(3) ?
C66A C61A B2A . . 126.3(3) ?
C62A C61A B2A . . 121.6(3) ?
F62A C62A C63A . . 115.1(3) ?
F62A C62A C61A . . 119.3(3) ?
C63A C62A C61A . . 125.6(3) ?
F63A C63A C64A . . 119.3(3) ?
F63A C63A C62A . . 121.3(3) ?
C64A C63A C62A . . 119.3(3) ?
F64A C64A C65A . . 120.6(3) ?
F64A C64A C63A . . 121.1(3) ?
C65A C64A C63A . . 118.3(3) ?
F65A C65A C64A . . 119.3(3) ?
F65A C65A C66A . . 120.2(3) ?
C64A C65A C66A . . 120.4(3) ?
F66A C66A C65A . . 114.1(3) ?
F66A C66A C61A . . 121.3(3) ?
C65A C66A C61A . . 124.6(3) ?
B1B O1B C3B . . 128.1(3) ?
C11B P1B C1B . . 121.29(15) ?
C11B P1B C3B . . 113.01(14) ?
C1B P1B C3B . . 109.19(15) ?
C11B P1B H1B . . 102.7(14) ?
C1B P1B H1B . . 108.3(15) ?
C3B P1B H1B . . 99.8(15) ?
O1B B1B C2B . . 123.5(3) ?
O1B B1B C31B . . 113.2(3) ?
C2B B1B C31B . . 123.3(3) ?
C61B B2B C51B . . 103.9(2) ?
C61B B2B C41B . . 114.7(3) ?
C51B B2B C41B . . 111.1(3) ?
C61B B2B C3B . . 112.1(2) ?
C51B B2B C3B . . 109.8(3) ?
C41B B2B C3B . . 105.3(2) ?
C2B C1B P1B . . 114.1(2) ?
C2B C1B H111 . . 108.7 ?
P1B C1B H111 . . 108.7 ?
C2B C1B H112 . . 108.7 ?
P1B C1B H112 . . 108.7 ?
H111 C1B H112 . . 107.6 ?
C1B C2B B1B . . 115.4(3) ?
C1B C2B H211 . . 108.4 ?
B1B C2B H211 . . 108.4 ?
C1B C2B H212 . . 108.4 ?
B1B C2B H212 . . 108.4 ?
H211 C2B H212 . . 107.5 ?
O1B C3B B2B . . 107.3(2) ?
O1B C3B P1B . . 113.0(2) ?
B2B C3B P1B . . 115.1(2) ?
O1B C3B H3B . . 107.0 ?
B2B C3B H3B . . 107.0 ?
P1B C3B H3B . . 107.0 ?
C12B C11B C16B . . 119.4(3) ?
C12B C11B P1B . . 122.0(2) ?
C16B C11B P1B . . 116.0(2) ?
C13B C12B C11B . . 117.6(3) ?
C13B C12B C17B . . 113.4(3) ?
C11B C12B C17B . . 128.8(3) ?
C12B C13B C14B . . 123.5(3) ?
C12B C13B H13B . . 118.2 ?
C14B C13B H13B . . 118.2 ?
C15B C14B C13B . . 116.9(3) ?
C15B C14B C21B . . 123.4(3) ?
C13B C14B C21B . . 119.6(3) ?
C14B C15B C16B . . 124.3(3) ?
C14B C15B H15B . . 117.9 ?
C16B C15B H15B . . 117.9 ?
C15B C16B C11B . . 117.1(3) ?
C15B C16B C25B . . 114.6(3) ?
C11B C16B C25B . . 128.3(3) ?
C20B C17B C19B . . 108.9(3) ?
C20B C17B C18B . . 105.6(3) ?
C19B C17B C18B . . 107.9(3) ?
C20B C17B C12B . . 115.4(3) ?
C19B C17B C12B . . 110.6(3) ?
C18B C17B C12B . . 108.1(3) ?
C17B C18B H18D . . 109.5 ?
C17B C18B H18E . . 109.5 ?
H18D C18B H18E . . 109.5 ?
C17B C18B H18F . . 109.5 ?
H18D C18B H18F . . 109.5 ?
H18E C18B H18F . . 109.5 ?
C17B C19B H19D . . 109.5 ?
C17B C19B H19E . . 109.5 ?
H19D C19B H19E . . 109.5 ?
C17B C19B H19F . . 109.5 ?
H19D C19B H19F . . 109.5 ?
H19E C19B H19F . . 109.5 ?
C17B C20B H20D . . 109.5 ?
C17B C20B H20E . . 109.5 ?
H20D C20B H20E . . 109.5 ?
C17B C20B H20F . . 109.5 ?
H20D C20B H20F . . 109.5 ?
H20E C20B H20F . . 109.5 ?
C14B C21B C24B . . 110.2(3) ?
C14B C21B C22B . . 111.9(3) ?
C24B C21B C22B . . 109.1(3) ?
C14B C21B C23B . . 108.1(3) ?
C24B C21B C23B . . 108.1(3) ?
C22B C21B C23B . . 109.4(3) ?
C21B C22B H22D . . 109.5 ?
C21B C22B H22E . . 109.5 ?
H22D C22B H22E . . 109.5 ?
C21B C22B H22F . . 109.5 ?
H22D C22B H22F . . 109.5 ?
H22E C22B H22F . . 109.5 ?
C21B C23B H23D . . 109.5 ?
C21B C23B H23E . . 109.5 ?
H23D C23B H23E . . 109.5 ?
C21B C23B H23F . . 109.5 ?
H23D C23B H23F . . 109.5 ?
H23E C23B H23F . . 109.5 ?
C21B C24B H24D . . 109.5 ?
C21B C24B H24E . . 109.5 ?
H24D C24B H24E . . 109.5 ?
C21B C24B H24F . . 109.5 ?
H24D C24B H24F . . 109.5 ?
H24E C24B H24F . . 109.5 ?
C27B C25B C28B . . 110.0(3) ?
C27B C25B C16B . . 110.2(3) ?
C28B C25B C16B . . 115.8(3) ?
C27B C25B C26B . . 107.1(3) ?
C28B C25B C26B . . 104.3(3) ?
C16B C25B C26B . . 109.1(3) ?
C25B C26B H26D . . 109.5 ?
C25B C26B H26E . . 109.5 ?
H26D C26B H26E . . 109.5 ?
C25B C26B H26F . . 109.5 ?
H26D C26B H26F . . 109.5 ?
H26E C26B H26F . . 109.5 ?
C25B C27B H27D . . 109.5 ?
C25B C27B H27E . . 109.5 ?
H27D C27B H27E . . 109.5 ?
C25B C27B H27F . . 109.5 ?
H27D C27B H27F . . 109.5 ?
H27E C27B H27F . . 109.5 ?
C25B C28B H28D . . 109.5 ?
C25B C28B H28E . . 109.5 ?
H28D C28B H28E . . 109.5 ?
C25B C28B H28F . . 109.5 ?
H28D C28B H28F . . 109.5 ?
H28E C28B H28F . . 109.5 ?
C36B C31B C32B . . 114.3(3) ?
C36B C31B B1B . . 123.2(3) ?
C32B C31B B1B . . 122.4(3) ?
F32B C32B C33B . . 115.6(3) ?
F32B C32B C31B . . 120.4(3) ?
C33B C32B C31B . . 124.0(4) ?
F33B C33B C34B . . 120.3(3) ?
F33B C33B C32B . . 120.9(4) ?
C34B C33B C32B . . 118.8(3) ?
F34B C34B C33B . . 120.3(3) ?
F34B C34B C35B . . 119.7(4) ?
C33B C34B C35B . . 120.0(3) ?
F35B C35B C34B . . 119.8(3) ?
F35B C35B C36B . . 120.7(4) ?
C34B C35B C36B . . 119.5(4) ?
F36B C36B C35B . . 115.6(3) ?
F36B C36B C31B . . 121.1(3) ?
C35B C36B C31B . . 123.3(4) ?
C46B C41B C42B . . 112.2(3) ?
C46B C41B B2B . . 126.0(3) ?
C42B C41B B2B . . 121.8(3) ?
F42B C42B C43B . . 114.7(3) ?
F42B C42B C41B . . 120.5(3) ?
C43B C42B C41B . . 124.8(3) ?
F43B C43B C44B . . 120.0(3) ?
F43B C43B C42B . . 120.2(3) ?
C44B C43B C42B . . 119.8(3) ?
F44B C44B C43B . . 121.4(3) ?
F44B C44B C45B . . 120.1(3) ?
C43B C44B C45B . . 118.5(3) ?
F45B C45B C44B . . 119.8(3) ?
F45B C45B C46B . . 120.9(3) ?
C44B C45B C46B . . 119.3(3) ?
F46B C46B C45B . . 114.4(3) ?
F46B C46B C41B . . 120.3(3) ?
C45B C46B C41B . . 125.3(3) ?
C52B C51B C56B . . 112.4(3) ?
C52B C51B B2B . . 128.8(3) ?
C56B C51B B2B . . 118.7(3) ?
F52B C52B C51B . . 121.9(3) ?
F52B C52B C53B . . 113.4(3) ?
C51B C52B C53B . . 124.7(3) ?
F53B C53B C54B . . 119.6(3) ?
F53B C53B C52B . . 120.7(3) ?
C54B C53B C52B . . 119.7(3) ?
F54B C54B C55B . . 120.8(3) ?
F54B C54B C53B . . 121.1(3) ?
C55B C54B C53B . . 118.2(3) ?
F55B C55B C54B . . 119.4(3) ?
F55B C55B C56B . . 121.0(3) ?
C54B C55B C56B . . 119.7(3) ?
F56B C56B C55B . . 115.5(3) ?
F56B C56B C51B . . 119.3(3) ?
C55B C56B C51B . . 125.3(3) ?
C62B C61B C66B . . 112.3(3) ?
C62B C61B B2B . . 120.9(3) ?
C66B C61B B2B . . 126.4(3) ?
F62B C62B C63B . . 115.0(3) ?
F62B C62B C61B . . 119.5(3) ?
C63B C62B C61B . . 125.5(3) ?
F63B C63B C64B . . 120.0(3) ?
F63B C63B C62B . . 121.0(3) ?
C64B C63B C62B . . 119.0(3) ?
F64B C64B C63B . . 120.5(3) ?
F64B C64B C65B . . 120.7(3) ?
C63B C64B C65B . . 118.7(3) ?
F65B C65B C64B . . 119.4(3) ?
F65B C65B C66B . . 120.5(3) ?
C64B C65B C66B . . 120.1(3) ?
F66B C66B C65B . . 114.4(3) ?
F66B C66B C61B . . 121.2(3) ?
C65B C66B C61B . . 124.4(3) ?

loop_
_geom_bond_atom_site_label_1
_geom_bond_atom_site_label_2
_geom_bond_site_symmetry_2
_geom_bond_distance
_geom_bond_publ_flag
P1A C11A . 1.814(3) ?
P1A C1A . 1.822(3) ?
P1A C3A . 1.838(3) ?
P1A H1A . 1.28(4) ?
B1A O1A . 1.349(4) ?
B1A C2A . 1.573(5) ?
B1A C31A . 1.598(5) ?
B2A C41A . 1.657(5) ?
B2A C61A . 1.658(5) ?
B2A C51A . 1.674(5) ?
B2A C3A . 1.681(5) ?
O1A C3A . 1.453(4) ?
C1A C2A . 1.546(5) ?
C1A H101 . 0.99 ?
C1A H102 . 0.99 ?
C2A H201 . 0.99 ?
C2A H202 . 0.99 ?
C3A H3A . 1.0 ?
C11A C16A . 1.429(4) ?
C11A C12A . 1.431(4) ?
C12A C13A . 1.396(5) ?
C12A C17A . 1.554(4) ?
C13A C14A . 1.387(5) ?
C13A H13A . 0.95 ?
C14A C15A . 1.390(5) ?
C14A C21A . 1.533(5) ?
C15A C16A . 1.389(5) ?
C15A H15A . 0.95 ?
C16A C25A . 1.543(4) ?
C17A C20A . 1.532(5) ?
C17A C19A . 1.543(5) ?
C17A C18A . 1.555(4) ?
C18A H18A . 0.98 ?
C18A H18B . 0.98 ?
C18A H18C . 0.98 ?
C19A H19A . 0.98 ?
C19A H19B . 0.98 ?
C19A H19C . 0.98 ?
C20A H20A . 0.98 ?
C20A H20B . 0.98 ?
C20A H20C . 0.98 ?
C21A C24A . 1.534(5) ?
C21A C22A . 1.537(5) ?
C21A C23A . 1.541(5) ?
C22A H22A . 0.98 ?
C22A H22B . 0.98 ?
C22A H22C . 0.98 ?
C23A H23A . 0.98 ?
C23A H23B . 0.98 ?
C23A H23C . 0.98 ?
C24A H24A . 0.98 ?
C24A H24B . 0.98 ?
C24A H24C . 0.98 ?
C25A C27A . 1.531(5) ?
C25A C28A . 1.542(4) ?
C25A C26A . 1.555(4) ?
C26A H26A . 0.98 ?
C26A H26B . 0.98 ?
C26A H26C . 0.98 ?
C27A H27A . 0.98 ?
C27A H27B . 0.98 ?
C27A H27C . 0.98 ?
C28A H28A . 0.98 ?
C28A H28B . 0.98 ?
C28A H28C . 0.98 ?
C31A C36A . 1.397(5) ?
C31A C32A . 1.400(5) ?
C32A F32A . 1.355(4) ?
C32A C33A . 1.375(5) ?
C33A F33A . 1.342(4) ?
C33A C34A . 1.380(5) ?
C34A F34A . 1.340(4) ?
C34A C35A . 1.374(5) ?
C35A F35A . 1.341(4) ?
C35A C36A . 1.379(5) ?
C36A F36A . 1.347(4) ?
C41A C46A . 1.392(4) ?
C41A C42A . 1.399(4) ?
C42A F42A . 1.363(4) ?
C42A C43A . 1.383(5) ?
C43A F43A . 1.349(4) ?
C43A C44A . 1.368(5) ?
C44A F44A . 1.336(4) ?
C44A C45A . 1.381(5) ?
C45A F45A . 1.343(4) ?
C45A C46A . 1.389(5) ?
C46A F46A . 1.349(4) ?
C51A C52A . 1.390(4) ?
C51A C56A . 1.397(4) ?
C52A F52A . 1.358(4) ?
C52A C53A . 1.385(4) ?
C53A F53A . 1.346(4) ?
C53A C54A . 1.380(5) ?
C54A F54A . 1.336(4) ?
C54A C55A . 1.375(5) ?
C55A F55A . 1.352(4) ?
C55A C56A . 1.384(5) ?
C56A F56A . 1.352(4) ?
C61A C66A . 1.394(4) ?
C61A C62A . 1.398(4) ?
C62A F62A . 1.360(4) ?
C62A C63A . 1.381(5) ?
C63A F63A . 1.339(4) ?
C63A C64A . 1.374(5) ?
C64A F64A . 1.341(4) ?
C64A C65A . 1.373(5) ?
C65A F65A . 1.350(4) ?
C65A C66A . 1.382(5) ?
C66A F66A . 1.359(4) ?
O1B B1B . 1.343(5) ?
O1B C3B . 1.448(4) ?
P1B C11B . 1.809(3) ?
P1B C1B . 1.818(3) ?
P1B C3B . 1.840(3) ?
P1B H1B . 1.25(3) ?
B1B C2B . 1.574(5) ?
B1B C31B . 1.603(5) ?
B2B C61B . 1.660(5) ?
B2B C51B . 1.663(5) ?
B2B C41B . 1.663(5) ?
B2B C3B . 1.687(5) ?
C1B C2B . 1.543(5) ?
C1B H111 . 0.99 ?
C1B H112 . 0.99 ?
C2B H211 . 0.99 ?
C2B H212 . 0.99 ?
C3B H3B . 1.0 ?
C11B C12B . 1.434(4) ?
C11B C16B . 1.439(4) ?
C12B C13B . 1.386(5) ?
C12B C17B . 1.550(4) ?
C13B C14B . 1.395(5) ?
C13B H13B . 0.95 ?
C14B C15B . 1.379(5) ?
C14B C21B . 1.523(5) ?
C15B C16B . 1.390(5) ?
C15B H15B . 0.95 ?
C16B C25B . 1.557(4) ?
C17B C20B . 1.531(5) ?
C17B C19B . 1.544(5) ?
C17B C18B . 1.548(5) ?
C18B H18D . 0.98 ?
C18B H18E . 0.98 ?
C18B H18F . 0.98 ?
C19B H19D . 0.98 ?
C19B H19E . 0.98 ?
C19B H19F . 0.98 ?
C20B H20D . 0.98 ?
C20B H20E . 0.98 ?
C20B H20F . 0.98 ?
C21B C24B . 1.527(5) ?
C21B C22B . 1.536(5) ?
C21B C23B . 1.543(5) ?
C22B H22D . 0.98 ?
C22B H22E . 0.98 ?
C22B H22F . 0.98 ?
C23B H23D . 0.98 ?
C23B H23E . 0.98 ?
C23B H23F . 0.98 ?
C24B H24D . 0.98 ?
C24B H24E . 0.98 ?
C24B H24F . 0.98 ?
C25B C27B . 1.537(5) ?
C25B C28B . 1.546(4) ?
C25B C26B . 1.558(4) ?
C26B H26D . 0.98 ?
C26B H26E . 0.98 ?
C26B H26F . 0.98 ?
C27B H27D . 0.98 ?
C27B H27E . 0.98 ?
C27B H27F . 0.98 ?
C28B H28D . 0.98 ?
C28B H28E . 0.98 ?
C28B H28F . 0.98 ?
C31B C36B . 1.389(5) ?
C31B C32B . 1.395(5) ?
C32B F32B . 1.349(4) ?
C32B C33B . 1.385(5) ?
C33B F33B . 1.336(4) ?
C33B C34B . 1.371(6) ?
C34B F34B . 1.344(4) ?
C34B C35B . 1.377(6) ?
C35B F35B . 1.343(5) ?
C35B C36B . 1.385(5) ?
C36B F36B . 1.345(4) ?
C41B C46B . 1.389(5) ?
C41B C42B . 1.399(5) ?
C42B F42B . 1.348(4) ?
C42B C43B . 1.383(5) ?
C43B F43B . 1.343(4) ?
C43B C44B . 1.376(5) ?
C44B F44B . 1.337(4) ?
C44B C45B . 1.384(5) ?
C45B F45B . 1.343(4) ?
C45B C46B . 1.385(5) ?
C46B F46B . 1.365(4) ?
C51B C52B . 1.382(5) ?
C51B C56B . 1.392(4) ?
C52B F52B . 1.360(4) ?
C52B C53B . 1.392(5) ?
C53B F53B . 1.343(4) ?
C53B C54B . 1.380(5) ?
C54B F54B . 1.335(4) ?
C54B C55B . 1.375(5) ?
C55B F55B . 1.350(4) ?
C55B C56B . 1.380(4) ?
C56B F56B . 1.357(4) ?
C61B C62B . 1.392(5) ?
C61B C66B . 1.397(5) ?
C62B F62B . 1.354(4) ?
C62B C63B . 1.383(5) ?
C63B F63B . 1.336(4) ?
C63B C64B . 1.375(5) ?
C64B F64B . 1.338(4) ?
C64B C65B . 1.378(5) ?
C65B F65B . 1.349(4) ?
C65B C66B . 1.379(5) ?
C66B F66B . 1.360(4) ?

loop_
_geom_torsion_atom_site_label_1
_geom_torsion_atom_site_label_2
_geom_torsion_atom_site_label_3
_geom_torsion_atom_site_label_4
_geom_torsion_site_symmetry_1
_geom_torsion_site_symmetry_2
_geom_torsion_site_symmetry_3
_geom_torsion_site_symmetry_4
_geom_torsion
_geom_torsion_publ_flag
C2A B1A O1A C3A . . . . 15.3(5) ?
C31A B1A O1A C3A . . . . -165.6(3) ?
C11A P1A C1A C2A . . . . 141.9(2) ?
C3A P1A C1A C2A . . . . 7.7(3) ?
P1A C1A C2A B1A . . . . -25.6(4) ?
O1A B1A C2A C1A . . . . 18.3(5) ?
C31A B1A C2A C1A . . . . -160.7(3) ?
B1A O1A C3A B2A . . . . 94.3(3) ?
B1A O1A C3A P1A . . . . -32.8(4) ?
C41A B2A C3A O1A . . . . -55.8(3) ?
C61A B2A C3A O1A . . . . 179.3(2) ?
C51A B2A C3A O1A . . . . 63.8(3) ?
C41A B2A C3A P1A . . . . 70.7(3) ?
C61A B2A C3A P1A . . . . -54.1(3) ?
C51A B2A C3A P1A . . . . -169.7(2) ?
C11A P1A C3A O1A . . . . -121.1(2) ?
C1A P1A C3A O1A . . . . 18.7(3) ?
C11A P1A C3A B2A . . . . 115.8(2) ?
C1A P1A C3A B2A . . . . -104.4(2) ?
C1A P1A C11A C16A . . . . -94.7(3) ?
C3A P1A C11A C16A . . . . 38.9(3) ?
C1A P1A C11A C12A . . . . 107.4(3) ?
C3A P1A C11A C12A . . . . -119.0(2) ?
C16A C11A C12A C13A . . . . -13.1(5) ?
P1A C11A C12A C13A . . . . 145.2(3) ?
C16A C11A C12A C17A . . . . 163.2(3) ?
P1A C11A C12A C17A . . . . -38.5(4) ?
C11A C12A C13A C14A . . . . 2.9(5) ?
C17A C12A C13A C14A . . . . -173.8(3) ?
C12A C13A C14A C15A . . . . 6.4(5) ?
C12A C13A C14A C21A . . . . -175.1(3) ?
C13A C14A C15A C16A . . . . -5.9(5) ?
C21A C14A C15A C16A . . . . 175.6(3) ?
C14A C15A C16A C11A . . . . -3.9(5) ?
C14A C15A C16A C25A . . . . 170.5(3) ?
C12A C11A C16A C15A . . . . 13.6(5) ?
P1A C11A C16A C15A . . . . -143.4(3) ?
C12A C11A C16A C25A . . . . -160.1(3) ?
P1A C11A C16A C25A . . . . 42.9(4) ?
C13A C12A C17A C20A . . . . -72.8(4) ?
C11A C12A C17A C20A . . . . 110.8(4) ?
C13A C12A C17A C19A . . . . 161.7(3) ?
C11A C12A C17A C19A . . . . -14.7(5) ?
C13A C12A C17A C18A . . . . 45.0(4) ?
C11A C12A C17A C18A . . . . -131.4(3) ?
C13A C14A C21A C24A . . . . 117.6(4) ?
C15A C14A C21A C24A . . . . -64.0(4) ?
C13A C14A C21A C22A . . . . -123.3(4) ?
C15A C14A C21A C22A . . . . 55.2(4) ?
C13A C14A C21A C23A . . . . -2.3(5) ?
C15A C14A C21A C23A . . . . 176.2(3) ?
C15A C16A C25A C27A . . . . -170.1(3) ?
C11A C16A C25A C27A . . . . 3.7(5) ?
C15A C16A C25A C28A . . . . 65.8(4) ?
C11A C16A C25A C28A . . . . -120.5(4) ?
C15A C16A C25A C26A . . . . -52.7(4) ?
C11A C16A C25A C26A . . . . 121.0(3) ?
O1A B1A C31A C36A . . . . -8.7(5) ?
C2A B1A C31A C36A . . . . 170.4(3) ?
O1A B1A C31A C32A . . . . 168.9(3) ?
C2A B1A C31A C32A . . . . -12.0(5) ?
C36A C31A C32A F32A . . . . 179.3(3) ?
B1A C31A C32A F32A . . . . 1.5(5) ?
C36A C31A C32A C33A . . . . -1.4(5) ?
B1A C31A C32A C33A . . . . -179.2(3) ?
F32A C32A C33A F33A . . . . 1.8(5) ?
C31A C32A C33A F33A . . . . -177.5(3) ?
F32A C32A C33A C34A . . . . -179.4(3) ?
C31A C32A C33A C34A . . . . 1.2(5) ?
F33A C33A C34A F34A . . . . -0.4(5) ?
C32A C33A C34A F34A . . . . -179.2(3) ?
F33A C33A C34A C35A . . . . 178.2(3) ?
C32A C33A C34A C35A . . . . -0.6(5) ?
F34A C34A C35A F35A . . . . -1.0(5) ?
C33A C34A C35A F35A . . . . -179.7(3) ?
F34A C34A C35A C36A . . . . 178.9(3) ?
C33A C34A C35A C36A . . . . 0.2(5) ?
F35A C35A C36A F36A . . . . 0.4(5) ?
C34A C35A C36A F36A . . . . -179.5(3) ?
F35A C35A C36A C31A . . . . 179.4(3) ?
C34A C35A C36A C31A . . . . -0.5(5) ?
C32A C31A C36A F36A . . . . 180.0(3) ?
B1A C31A C36A F36A . . . . -2.2(5) ?
C32A C31A C36A C35A . . . . 1.0(5) ?
B1A C31A C36A C35A . . . . 178.8(3) ?
C61A B2A C41A C46A . . . . -146.7(3) ?
C51A B2A C41A C46A . . . . -29.5(4) ?
C3A B2A C41A C46A . . . . 88.5(3) ?
C61A B2A C41A C42A . . . . 36.1(4) ?
C51A B2A C41A C42A . . . . 153.3(3) ?
C3A B2A C41A C42A . . . . -88.7(4) ?
C46A C41A C42A F42A . . . . -176.7(3) ?
B2A C41A C42A F42A . . . . 0.8(5) ?
C46A C41A C42A C43A . . . . 3.0(5) ?
B2A C41A C42A C43A . . . . -179.6(3) ?
F42A C42A C43A F43A . . . . -2.7(4) ?
C41A C42A C43A F43A . . . . 177.6(3) ?
F42A C42A C43A C44A . . . . 178.4(3) ?
C41A C42A C43A C44A . . . . -1.3(5) ?
F43A C43A C44A F44A . . . . 0.1(5) ?
C42A C43A C44A F44A . . . . 179.0(3) ?
F43A C43A C44A C45A . . . . 179.7(3) ?
C42A C43A C44A C45A . . . . -1.4(5) ?
F44A C44A C45A F45A . . . . 1.3(5) ?
C43A C44A C45A F45A . . . . -178.3(3) ?
F44A C44A C45A C46A . . . . -178.3(3) ?
C43A C44A C45A C46A . . . . 2.0(5) ?
F45A C45A C46A F46A . . . . -0.8(4) ?
C44A C45A C46A F46A . . . . 178.9(3) ?
F45A C45A C46A C41A . . . . -179.7(3) ?
C44A C45A C46A C41A . . . . -0.1(5) ?
C42A C41A C46A F46A . . . . 178.8(3) ?
B2A C41A C46A F46A . . . . 1.3(5) ?
C42A C41A C46A C45A . . . . -2.3(5) ?
B2A C41A C46A C45A . . . . -179.8(3) ?
C41A B2A C51A C52A . . . . 128.1(3) ?
C61A B2A C51A C52A . . . . -109.3(4) ?
C3A B2A C51A C52A . . . . 11.9(4) ?
C41A B2A C51A C56A . . . . -53.4(4) ?
C61A B2A C51A C56A . . . . 69.2(3) ?
C3A B2A C51A C56A . . . . -169.6(3) ?
C56A C51A C52A F52A . . . . -177.2(3) ?
B2A C51A C52A F52A . . . . 1.3(5) ?
C56A C51A C52A C53A . . . . 2.2(5) ?
B2A C51A C52A C53A . . . . -179.2(3) ?
F52A C52A C53A F53A . . . . -2.1(4) ?
C51A C52A C53A F53A . . . . 178.4(3) ?
F52A C52A C53A C54A . . . . 177.0(3) ?
C51A C52A C53A C54A . . . . -2.5(5) ?
F53A C53A C54A F54A . . . . -0.7(5) ?
C52A C53A C54A F54A . . . . -179.8(3) ?
F53A C53A C54A C55A . . . . 179.2(3) ?
C52A C53A C54A C55A . . . . 0.1(5) ?
F54A C54A C55A F55A . . . . 0.9(5) ?
C53A C54A C55A F55A . . . . -179.0(3) ?
F54A C54A C55A C56A . . . . -177.9(3) ?
C53A C54A C55A C56A . . . . 2.2(5) ?
F55A C55A C56A F56A . . . . -2.6(4) ?
C54A C55A C56A F56A . . . . 176.3(3) ?
F55A C55A C56A C51A . . . . 178.7(3) ?
C54A C55A C56A C51A . . . . -2.4(5) ?
C52A C51A C56A F56A . . . . -178.4(3) ?
B2A C51A C56A F56A . . . . 2.8(4) ?
C52A C51A C56A C55A . . . . 0.3(5) ?
B2A C51A C56A C55A . . . . -178.5(3) ?
C41A B2A C61A C66A . . . . 26.7(4) ?
C51A B2A C61A C66A . . . . -94.4(4) ?
C3A B2A C61A C66A . . . . 147.4(3) ?
C41A B2A C61A C62A . . . . -160.3(3) ?
C51A B2A C61A C62A . . . . 78.5(3) ?
C3A B2A C61A C62A . . . . -39.6(4) ?
C66A C61A C62A F62A . . . . 178.4(3) ?
B2A C61A C62A F62A . . . . 4.5(4) ?
C66A C61A C62A C63A . . . . -1.7(5) ?
B2A C61A C62A C63A . . . . -175.5(3) ?
F62A C62A C63A F63A . . . . 0.7(4) ?
C61A C62A C63A F63A . . . . -179.3(3) ?
F62A C62A C63A C64A . . . . -179.0(3) ?
C61A C62A C63A C64A . . . . 1.0(5) ?
F63A C63A C64A F64A . . . . -1.5(5) ?
C62A C63A C64A F64A . . . . 178.3(3) ?
F63A C63A C64A C65A . . . . -179.6(3) ?
C62A C63A C64A C65A . . . . 0.1(5) ?
F64A C64A C65A F65A . . . . 0.9(5) ?
C63A C64A C65A F65A . . . . 179.0(3) ?
F64A C64A C65A C66A . . . . -178.5(3) ?
C63A C64A C65A C66A . . . . -0.3(5) ?
F65A C65A C66A F66A . . . . -1.0(4) ?
C64A C65A C66A F66A . . . . 178.4(3) ?
F65A C65A C66A C61A . . . . -179.8(3) ?
C64A C65A C66A C61A . . . . -0.5(5) ?
C62A C61A C66A F66A . . . . -177.4(3) ?
B2A C61A C66A F66A . . . . -3.9(5) ?
C62A C61A C66A C65A . . . . 1.4(5) ?
B2A C61A C66A C65A . . . . 174.9(3) ?
C3B O1B B1B C2B . . . . -14.7(5) ?
C3B O1B B1B C31B . . . . 166.1(3) ?
C11B P1B C1B C2B . . . . -155.5(2) ?
C3B P1B C1B C2B . . . . -21.5(3) ?
P1B C1B C2B B1B . . . . 40.7(4) ?
O1B B1B C2B C1B . . . . -27.3(5) ?
C31B B1B C2B C1B . . . . 151.9(3) ?
B1B O1B C3B B2B . . . . -95.1(4) ?
B1B O1B C3B P1B . . . . 32.8(4) ?
C61B B2B C3B O1B . . . . 179.9(2) ?
C51B B2B C3B O1B . . . . -65.2(3) ?
C41B B2B C3B O1B . . . . 54.5(3) ?
C61B B2B C3B P1B . . . . 53.2(3) ?
C51B B2B C3B P1B . . . . 168.1(2) ?
C41B B2B C3B P1B . . . . -72.2(3) ?
C11B P1B C3B O1B . . . . 125.8(2) ?
C1B P1B C3B O1B . . . . -12.3(3) ?
C11B P1B C3B B2B . . . . -110.4(2) ?
C1B P1B C3B B2B . . . . 111.5(2) ?
C1B P1B C11B C12B . . . . 91.8(3) ?
C3B P1B C11B C12B . . . . -40.7(3) ?
C1B P1B C11B C16B . . . . -106.6(3) ?
C3B P1B C11B C16B . . . . 120.9(2) ?
C16B C11B C12B C13B . . . . -11.8(5) ?
P1B C11B C12B C13B . . . . 149.2(3) ?
C16B C11B C12B C17B . . . . 164.2(3) ?
P1B C11B C12B C17B . . . . -34.8(5) ?
C11B C12B C13B C14B . . . . 4.0(5) ?
C17B C12B C13B C14B . . . . -172.6(3) ?
C12B C13B C14B C15B . . . . 4.3(5) ?
C12B C13B C14B C21B . . . . 179.7(3) ?
C13B C14B C15B C16B . . . . -5.1(5) ?
C21B C14B C15B C16B . . . . 179.7(3) ?
C14B C15B C16B C11B . . . . -2.6(5) ?
C14B C15B C16B C25B . . . . 174.5(3) ?
C12B C11B C16B C15B . . . . 11.1(5) ?
P1B C11B C16B C15B . . . . -151.1(3) ?
C12B C11B C16B C25B . . . . -165.5(3) ?
P1B C11B C16B C25B . . . . 32.4(4) ?
C13B C12B C17B C20B . . . . 169.4(3) ?
C11B C12B C17B C20B . . . . -6.7(5) ?
C13B C12B C17B C19B . . . . -66.4(4) ?
C11B C12B C17B C19B . . . . 117.4(4) ?
C13B C12B C17B C18B . . . . 51.5(4) ?
C11B C12B C17B C18B . . . . -124.6(4) ?
C15B C14B C21B C24B . . . . -126.5(4) ?
C13B C14B C21B C24B . . . . 58.4(4) ?
C15B C14B C21B C22B . . . . -5.0(5) ?
C13B C14B C21B C22B . . . . 179.9(3) ?
C15B C14B C21B C23B . . . . 115.6(4) ?
C13B C14B C21B C23B . . . . -59.6(4) ?
C15B C16B C25B C27B . . . . 77.6(4) ?
C11B C16B C25B C27B . . . . -105.7(4) ?
C15B C16B C25B C28B . . . . -156.8(3) ?
C11B C16B C25B C28B . . . . 19.9(5) ?
C15B C16B C25B C26B . . . . -39.6(4) ?
C11B C16B C25B C26B . . . . 137.0(3) ?
O1B B1B C31B C36B . . . . 10.2(5) ?
C2B B1B C31B C36B . . . . -169.1(3) ?
O1B B1B C31B C32B . . . . -167.7(3) ?
C2B B1B C31B C32B . . . . 13.0(5) ?
C36B C31B C32B F32B . . . . -178.9(3) ?
B1B C31B C32B F32B . . . . -0.8(5) ?
C36B C31B C32B C33B . . . . 1.0(5) ?
B1B C31B C32B C33B . . . . 179.1(3) ?
F32B C32B C33B F33B . . . . -2.6(5) ?
C31B C32B C33B F33B . . . . 177.4(3) ?
F32B C32B C33B C34B . . . . 179.2(3) ?
C31B C32B C33B C34B . . . . -0.7(6) ?
F33B C33B C34B F34B . . . . 0.6(5) ?
C32B C33B C34B F34B . . . . 178.8(3) ?
F33B C33B C34B C35B . . . . -178.2(3) ?
C32B C33B C34B C35B . . . . 0.0(6) ?
F34B C34B C35B F35B . . . . 0.8(6) ?
C33B C34B C35B F35B . . . . 179.6(4) ?
F34B C34B C35B C36B . . . . -178.5(3) ?
C33B C34B C35B C36B . . . . 0.3(6) ?
F35B C35B C36B F36B . . . . -0.5(6) ?
C34B C35B C36B F36B . . . . 178.7(3) ?
F35B C35B C36B C31B . . . . -179.2(4) ?
C34B C35B C36B C31B . . . . 0.0(6) ?
C32B C31B C36B F36B . . . . -179.3(3) ?
B1B C31B C36B F36B . . . . 2.7(5) ?
C32B C31B C36B C35B . . . . -0.7(5) ?
B1B C31B C36B C35B . . . . -178.7(3) ?
C61B B2B C41B C46B . . . . -35.4(4) ?
C51B B2B C41B C46B . . . . -152.9(3) ?
C3B B2B C41B C46B . . . . 88.3(4) ?
C61B B2B C41B C42B . . . . 148.1(3) ?
C51B B2B C41B C42B . . . . 30.6(4) ?
C3B B2B C41B C42B . . . . -88.2(3) ?
C46B C41B C42B F42B . . . . -178.9(3) ?
B2B C41B C42B F42B . . . . -2.0(5) ?
C46B C41B C42B C43B . . . . 1.2(5) ?
B2B C41B C42B C43B . . . . 178.1(3) ?
F42B C42B C43B F43B . . . . -0.4(5) ?
C41B C42B C43B F43B . . . . 179.5(3) ?
F42B C42B C43B C44B . . . . -180.0(3) ?
C41B C42B C43B C44B . . . . 0.0(5) ?
F43B C43B C44B F44B . . . . -0.7(5) ?
C42B C43B C44B F44B . . . . 178.8(3) ?
F43B C43B C44B C45B . . . . 179.8(3) ?
C42B C43B C44B C45B . . . . -0.7(5) ?
F44B C44B C45B F45B . . . . 0.2(5) ?
C43B C44B C45B F45B . . . . 179.8(3) ?
F44B C44B C45B C46B . . . . -179.4(3) ?
C43B C44B C45B C46B . . . . 0.2(5) ?
F45B C45B C46B F46B . . . . 2.5(5) ?
C44B C45B C46B F46B . . . . -177.9(3) ?
F45B C45B C46B C41B . . . . -178.5(3) ?
C44B C45B C46B C41B . . . . 1.1(5) ?
C42B C41B C46B F46B . . . . 177.2(3) ?
B2B C41B C46B F46B . . . . 0.5(5) ?
C42B C41B C46B C45B . . . . -1.7(5) ?
B2B C41B C46B C45B . . . . -178.5(3) ?
C61B B2B C51B C52B . . . . 105.2(4) ?
C41B B2B C51B C52B . . . . -130.9(3) ?
C3B B2B C51B C52B . . . . -14.8(4) ?
C61B B2B C51B C56B . . . . -71.4(3) ?
C41B B2B C51B C56B . . . . 52.5(4) ?
C3B B2B C51B C56B . . . . 168.6(3) ?
C56B C51B C52B F52B . . . . 179.4(3) ?
B2B C51B C52B F52B . . . . 2.7(5) ?
C56B C51B C52B C53B . . . . -0.6(5) ?
B2B C51B C52B C53B . . . . -177.4(3) ?
F52B C52B C53B F53B . . . . 0.3(4) ?
C51B C52B C53B F53B . . . . -179.7(3) ?
F52B C52B C53B C54B . . . . -178.4(3) ?
C51B C52B C53B C54B . . . . 1.6(5) ?
F53B C53B C54B F54B . . . . -0.7(5) ?
C52B C53B C54B F54B . . . . 178.1(3) ?
F53B C53B C54B C55B . . . . 179.7(3) ?
C52B C53B C54B C55B . . . . -1.5(5) ?
F54B C54B C55B F55B . . . . 0.9(5) ?
C53B C54B C55B F55B . . . . -179.5(3) ?
F54B C54B C55B C56B . . . . -179.0(3) ?
C53B C54B C55B C56B . . . . 0.5(5) ?
F55B C55B C56B F56B . . . . 1.4(4) ?
C54B C55B C56B F56B . . . . -178.7(3) ?
F55B C55B C56B C51B . . . . -179.5(3) ?
C54B C55B C56B C51B . . . . 0.5(5) ?
C52B C51B C56B F56B . . . . 178.6(3) ?
B2B C51B C56B F56B . . . . -4.2(4) ?
C52B C51B C56B C55B . . . . -0.5(5) ?
B2B C51B C56B C55B . . . . 176.7(3) ?
C51B B2B C61B C62B . . . . -76.9(3) ?
C41B B2B C61B C62B . . . . 161.6(3) ?
C3B B2B C61B C62B . . . . 41.5(4) ?
C51B B2B C61B C66B . . . . 95.4(4) ?
C41B B2B C61B C66B . . . . -26.1(4) ?
C3B B2B C61B C66B . . . . -146.1(3) ?
C66B C61B C62B F62B . . . . -176.7(3) ?
B2B C61B C62B F62B . . . . -3.4(4) ?
C66B C61B C62B C63B . . . . 3.1(5) ?
B2B C61B C62B C63B . . . . 176.5(3) ?
F62B C62B C63B F63B . . . . -1.0(5) ?
C61B C62B C63B F63B . . . . 179.2(3) ?
F62B C62B C63B C64B . . . . 178.0(3) ?
C61B C62B C63B C64B . . . . -1.8(5) ?
F63B C63B C64B F64B . . . . -0.9(5) ?
C62B C63B C64B F64B . . . . -179.9(3) ?
F63B C63B C64B C65B . . . . 178.7(3) ?
C62B C63B C64B C65B . . . . -0.4(5) ?
F64B C64B C65B F65B . . . . 0.6(5) ?
C63B C64B C65B F65B . . . . -178.9(3) ?
F64B C64B C65B C66B . . . . -179.6(3) ?
C63B C64B C65B C66B . . . . 0.8(5) ?
F65B C65B C66B F66B . . . . 2.2(4) ?
C64B C65B C66B F66B . . . . -177.6(3) ?
F65B C65B C66B C61B . . . . -179.5(3) ?
C64B C65B C66B C61B . . . . 0.8(5) ?
C62B C61B C66B F66B . . . . 175.7(3) ?
B2B C61B C66B F66B . . . . 2.8(5) ?
C62B C61B C66B C65B . . . . -2.6(5) ?
B2B C61B C66B C65B . . . . -175.5(3) ?
